data_9007505
loop_
_publ_author_name
'Sabelli, C.'
'Zanazzi, P. F.'

_publ_section_title
;
 The crystal structure of serpierite
;
_journal_name_full 'Acta Crystallographica, Section B'
_journal_page_first 1214
_journal_page_last 1221
_journal_paper_doi 10.1107/S0567740868004000
_journal_volume 24
_journal_year 1968
_chemical_compound_source 'Laurion mine, Greece'
_chemical_formula_sum 'Ca Cu2.64 H12 O17 S2 Zn1.36'
_chemical_name_mineral Serpierite
_space_group_IT_number 15
_symmetry_space_group_name_Hall '-C 2yc'
_symmetry_space_group_name_H-M 'C 1 2/c 1'
_cell_angle_alpha 90
_cell_angle_beta 113.36
_cell_angle_gamma 90
_cell_formula_units_Z 8
_cell_length_a 22.186
_cell_length_b 6.250
_cell_length_c 21.853
_cell_volume 2781.812
_database_code_amcsd 0009345
_exptl_crystal_density_diffrn 3.080
_cod_original_formula_sum 'Ca (Cu2.64 Zn1.36) S2 O17 H12'
_cod_database_code 9007505

loop_
_space_group_symop_operation_xyz
x,y,z
1/2+x,1/2+y,z
x,-y,1/2+z
1/2+x,1/2-y,1/2+z
-x,y,1/2-z
1/2-x,1/2+y,1/2-z
-x,-y,-z
1/2-x,1/2-y,-z

loop_
_atom_site_label
_atom_site_fract_x
_atom_site_fract_y
_atom_site_fract_z
_atom_site_occupancy
_atom_site_U_iso_or_equiv
_atom_site_type_symbol
_atom_site_attached_hydrogens
Ca 0.24230 0.91530 0.14790 1.00000 0.01773 Ca 0
Cu1 0.00100 0.25720 0.00290 0.66000 0.02178 Cu 0
Zn1 0.00100 0.25720 0.00290 0.34000 0.02178 Zn 0
Cu2 0.99570 0.00420 0.12410 0.66000 0.02495 Cu 0
Zn2 0.99570 0.00420 0.12410 0.34000 0.02495 Zn 0
Cu3 0.99660 0.50640 0.12400 0.66000 0.02432 Cu 0
Zn3 0.99660 0.50640 0.12400 0.34000 0.02432 Zn 0
Cu4 0.00000 0.75610 0.25000 0.66000 0.02153 Cu 0
Zn4 0.00000 0.75610 0.25000 0.34000 0.02153 Zn 0
Cu5 0.00000 0.25770 0.25000 0.66000 0.02596 Cu 0
Zn5 0.00000 0.25770 0.25000 0.34000 0.02596 Zn 0
S1 0.15030 0.19580 0.22690 1.00000 0.01634 S 0
S2 0.35260 0.30270 0.01020 1.00000 0.01874 S 0
O1 0.32920 0.63100 0.20200 1.00000 0.02330 O 0
O2 0.16240 0.01100 0.18950 1.00000 0.03293 O 0
O3 0.08110 0.25150 0.19750 1.00000 0.03635 O 0
O4 0.19360 0.37080 0.23030 1.00000 0.03458 O 0
O5 0.42370 0.27280 0.04020 1.00000 0.02546 O 0
O6 0.16270 0.05080 0.05180 1.00000 0.03116 O 0
O7 0.18080 0.39420 0.00800 1.00000 0.04876 O 0
O8 0.33380 0.41900 0.05930 1.00000 0.03736 O 0
Wat9 0.18360 0.59680 0.11970 1.00000 0.02292 O 2
Wat10 0.29840 0.82220 0.07620 1.00000 0.04319 O 2
Wat11 0.30870 0.22420 0.15780 1.00000 0.04534 O 2
O-H12 0.04050 -0.00340 0.06460 1.00000 0.01507 O 1
O-H13 0.04240 0.51580 0.06330 1.00000 0.01203 O 1
O-H14 0.04180 0.76630 0.17800 1.00000 0.02039 O 1
O-H15 0.45120 0.77230 0.07350 1.00000 0.02204 O 1
O-H16 0.45550 0.52200 0.18920 1.00000 0.01735 O 1
O-H17 0.45430 -0.00620 0.18900 1.00000 0.01760 O 1

loop_
_cod_changelog_entry_id
_cod_changelog_entry_author
_cod_changelog_entry_date
_cod_changelog_entry_text
1
;cod-tools version 3.8.0
Id: cif_guess_AMCSD_atom_types 9574 2023-05-10 09:00:05Z saulius
;
2023-05-10T18:50:47+03:00
;Derived atom types and hydrogen counts
from atom names that follow the AMCSD naming convention
(Wat == water, O-H == hydroxyl).
;

loop_
_cod_related_entry_id
_cod_related_entry_database
_cod_related_entry_code
1 AMCSD 0009345
